data_7057933
loop_
_publ_author_name
'Mandal, Jayanta'
'Ghorai, Pravat'
'Brand\~ao, Paula'
'Pal, Kunal'
'Karmakar, Parimal'
'Saha, Amrita'

_publ_section_title
;
 An aminoquinoline based biocompatible fluorescent and colourimetric pH
 sensor designed for cancer cell discrimination
;
_journal_issue 24
_journal_name_full 'New Journal of Chemistry'
_journal_page_first 19818
_journal_paper_doi 10.1039/C8NJ04753G
_journal_volume 42
_journal_year 2018
_chemical_formula_sum 'C34 H28 N4 O5'
_chemical_formula_weight 572.60
_space_group_crystal_system orthorhombic
_space_group_IT_number 45
_space_group_name_Hall 'I 2 -2c'
_space_group_name_H-M_alt 'I b a 2'
_symmetry_space_group_name_Hall 'I 2 -2c'
_symmetry_space_group_name_H-M 'I b a 2'
_atom_sites_solution_hydrogens geom
_audit_creation_method SHELXL-2017/1
_audit_update_record
;
2018-09-14 deposited with the CCDC.
2018-11-07 downloaded from the CCDC.
;
_cell_angle_alpha 90
_cell_angle_beta 90
_cell_angle_gamma 90
_cell_formula_units_Z 4
_cell_length_a 16.631(3)
_cell_length_b 30.140(5)
_cell_length_c 6.2400(10)
_cell_measurement_reflns_used 730
_cell_measurement_temperature 150(2)
_cell_measurement_theta_max 27.140
_cell_measurement_theta_min 1.351
_cell_volume 3127.9(9)
_computing_structure_refinement 'SHELXL-2017/1 (Sheldrick, 2017)'
_computing_structure_solution 'SHELXT 2014/5 (Sheldrick, 2014)'
_diffrn_ambient_temperature 150(2)
_diffrn_measured_fraction_theta_full 0.988
_diffrn_measured_fraction_theta_max 0.986
_diffrn_measurement_device_type CCD
_diffrn_measurement_method 'omega and phi scans'
_diffrn_radiation_type MoK\a
_diffrn_radiation_wavelength 0.71073
_diffrn_reflns_av_R_equivalents 0.0897
_diffrn_reflns_av_unetI/netI 0.0769
_diffrn_reflns_Laue_measured_fraction_full 0.988
_diffrn_reflns_Laue_measured_fraction_max 0.986
_diffrn_reflns_limit_h_max 21
_diffrn_reflns_limit_h_min -19
_diffrn_reflns_limit_k_max 38
_diffrn_reflns_limit_k_min -37
_diffrn_reflns_limit_l_max 8
_diffrn_reflns_limit_l_min -4
_diffrn_reflns_number 8905
_diffrn_reflns_point_group_measured_fraction_full 0.719
_diffrn_reflns_point_group_measured_fraction_max 0.697
_diffrn_reflns_theta_full 25.242
_diffrn_reflns_theta_max 27.140
_diffrn_reflns_theta_min 1.351
_diffrn_source 'fine-focus sealed tube'
_exptl_absorpt_coefficient_mu 0.083
_exptl_absorpt_correction_type multi-scan
_exptl_crystal_colour orange
_exptl_crystal_density_diffrn 1.216
_exptl_crystal_description niddle
_exptl_crystal_F_000 1200
_exptl_crystal_size_max 0.400
_exptl_crystal_size_mid 0.100
_exptl_crystal_size_min 0.030
_exptl_transmission_factor_max 0.7045
_exptl_transmission_factor_min 0.6033
_refine_diff_density_max 0.975
_refine_diff_density_min -0.389
_refine_diff_density_rms 0.168
_refine_ls_abs_structure_details
;
 Flack x determined using 323 quotients [(I+)-(I-)]/[(I+)+(I-)]
 (Parsons, Flack and Wagner, Acta Cryst. B69 (2013) 249-259).
;
_refine_ls_abs_structure_Flack -1.8(10)
_refine_ls_extinction_coef 0.046(9)
_refine_ls_extinction_expression Fc^*^=kFc[1+0.001xFc^2^\l^3^/sin(2\q)]^-1/4^
_refine_ls_extinction_method 'SHELXL-2017/1 (Sheldrick 2017)'
_refine_ls_goodness_of_fit_ref 1.143
_refine_ls_hydrogen_treatment constr
_refine_ls_matrix_type full
_refine_ls_number_parameters 201
_refine_ls_number_reflns 2406
_refine_ls_number_restraints 1
_refine_ls_restrained_S_all 1.143
_refine_ls_R_factor_all 0.1279
_refine_ls_R_factor_gt 0.0911
_refine_ls_shift/su_max 0.000
_refine_ls_shift/su_mean 0.000
_refine_ls_structure_factor_coef Fsqd
_refine_ls_weighting_details 'w=1/[\s^2^(Fo^2^)+(0.1965P)^2^] where P=(Fo^2^+2Fc^2^)/3'
_refine_ls_weighting_scheme calc
_refine_ls_wR_factor_gt 0.2711
_refine_ls_wR_factor_ref 0.3040
_reflns_Friedel_coverage 0.287
_reflns_Friedel_fraction_full 0.386
_reflns_Friedel_fraction_max 0.344
_reflns_number_gt 1612
_reflns_number_total 2406
_reflns_threshold_expression 'I > 2\s(I)'
_cod_data_source_file c8nj04753g2.cif
_cod_data_source_block shelx
_cod_depositor_comments 'Adding full bibliography for 7057933.cif.'
_cod_original_cell_volume 3127.8(9)
_cod_database_code 7057933
_shelx_shelxl_version_number 2017/1
_shelx_space_group_comment
;
The symmetry employed for this shelxl refinement is uniquely defined
by the following loop, which should always be used as a source of
symmetry information in preference to the above space-group names.
They are only intended as comments.
;
_shelx_estimated_absorpt_t_min 0.968
_shelx_estimated_absorpt_t_max 0.998

loop_
_space_group_symop_operation_xyz
'x, y, z'
'-x, -y, z'
'x+1/2, -y+1/2, z'
'-x+1/2, y+1/2, z'
'x+1/2, y+1/2, z+1/2'
'-x+1/2, -y+1/2, z+1/2'
'x+1, -y+1, z+1/2'
'-x+1, y+1, z+1/2'

loop_
_atom_site_label
_atom_site_type_symbol
_atom_site_fract_x
_atom_site_fract_y
_atom_site_fract_z
_atom_site_U_iso_or_equiv
_atom_site_adp_type
_atom_site_occupancy
_atom_site_site_symmetry_order
_atom_site_calc_flag
_atom_site_refinement_flags_posn
_atom_site_refinement_flags_adp
_atom_site_refinement_flags_occupancy
O1 O 0.1930(3) 0.42039(15) 0.2120(9) 0.0482(14) Uani 1 1 d . . .
H1 H 0.214190 0.408796 0.320611 0.072 Uiso 1 1 calc R U .
O2 O 0.1188(3) 0.44573(17) -0.1369(10) 0.0580(15) Uani 1 1 d . . .
N1 N 0.2323(3) 0.35764(17) 0.4761(8) 0.0342(13) Uani 1 1 d . . .
N2 N 0.3201(3) 0.28356(18) 0.8934(9) 0.0388(14) Uani 1 1 d . . .
C1 C 0.1527(4) 0.3895(2) 0.1026(11) 0.0390(17) Uani 1 1 d . . .
C2 C 0.1114(4) 0.4013(3) -0.0882(12) 0.0455(19) Uani 1 1 d . . .
C3 C 0.0691(4) 0.3705(3) -0.2037(12) 0.0482(19) Uani 1 1 d . . .
H3 H 0.040542 0.379228 -0.328789 0.058 Uiso 1 1 calc R U .
C4 C 0.0680(4) 0.3272(2) -0.1383(13) 0.0444(17) Uani 1 1 d . . .
H4 H 0.039422 0.305786 -0.220125 0.053 Uiso 1 1 calc R U .
C5 C 0.1078(4) 0.3142(2) 0.0446(12) 0.0405(16) Uani 1 1 d . . .
H5 H 0.106338 0.283940 0.087406 0.049 Uiso 1 1 calc R U .
C6 C 0.1500(3) 0.3446(2) 0.1670(11) 0.0345(14) Uani 1 1 d . . .
C7 C 0.0813(6) 0.4600(3) -0.3345(15) 0.076(3) Uani 1 1 d . . .
H7A H 0.102718 0.442528 -0.454161 0.114 Uiso 1 1 calc R U .
H7B H 0.092719 0.491476 -0.358413 0.114 Uiso 1 1 calc R U .
H7C H 0.023027 0.455529 -0.324854 0.114 Uiso 1 1 calc R U .
C8 C 0.1910(3) 0.3300(2) 0.3577(10) 0.0322(14) Uani 1 1 d . . .
H8 H 0.188061 0.299660 0.398358 0.039 Uiso 1 1 calc R U .
C9 C 0.2733(3) 0.3429(2) 0.6609(10) 0.0347(15) Uani 1 1 d . . .
C10 C 0.2819(4) 0.2974(2) 0.7216(11) 0.0386(15) Uani 1 1 d . . .
H10 H 0.258296 0.275586 0.631212 0.046 Uiso 1 1 calc R U .
C11 C 0.3549(4) 0.3152(2) 1.0220(10) 0.0354(15) Uani 1 1 d . . .
C12 C 0.3957(4) 0.3002(3) 1.2071(11) 0.0438(17) Uani 1 1 d . . .
H12 H 0.398322 0.269484 1.239686 0.053 Uiso 1 1 calc R U .
C13 C 0.4317(4) 0.3310(3) 1.3395(12) 0.051(2) Uani 1 1 d . . .
H13 H 0.459522 0.321223 1.463876 0.061 Uiso 1 1 calc R U .
C14 C 0.4281(4) 0.3750(3) 1.2952(14) 0.054(2) Uani 1 1 d . . .
H14 H 0.453649 0.395415 1.389386 0.064 Uiso 1 1 calc R U .
C15 C 0.3883(4) 0.3911(3) 1.1165(12) 0.0471(19) Uani 1 1 d . . .
H15 H 0.385903 0.422025 1.088968 0.057 Uiso 1 1 calc R U .
C16 C 0.3513(4) 0.3606(2) 0.9759(11) 0.0351(15) Uani 1 1 d . . .
C17 C 0.3091(4) 0.3739(2) 0.7879(11) 0.0352(15) Uani 1 1 d . . .
H17 H 0.305912 0.404417 0.751197 0.042 Uiso 1 1 calc R U .
O100 O 0.2945(17) 0.5007(9) 1.012(14) 0.58(7) Uani 0.5 1 d . . P

loop_
_atom_site_aniso_label
_atom_site_aniso_U_11
_atom_site_aniso_U_22
_atom_site_aniso_U_33
_atom_site_aniso_U_23
_atom_site_aniso_U_13
_atom_site_aniso_U_12
O1 0.051(3) 0.043(3) 0.050(3) 0.003(3) -0.005(2) 0.005(2)
O2 0.069(3) 0.055(3) 0.050(3) 0.018(3) 0.000(3) 0.018(2)
N1 0.032(3) 0.038(3) 0.033(3) 0.005(2) 0.000(2) 0.005(2)
N2 0.039(3) 0.042(3) 0.035(3) 0.007(3) -0.002(3) 0.004(2)
C1 0.033(3) 0.049(4) 0.035(4) 0.002(3) 0.003(3) 0.010(3)
C2 0.044(4) 0.054(4) 0.038(4) 0.008(3) 0.006(3) 0.023(3)
C3 0.042(4) 0.071(5) 0.031(3) -0.004(4) -0.005(3) 0.026(3)
C4 0.042(4) 0.050(4) 0.042(4) -0.007(4) -0.008(3) 0.013(3)
C5 0.035(3) 0.048(4) 0.039(4) -0.004(3) -0.001(3) 0.011(3)
C6 0.029(3) 0.044(3) 0.030(3) -0.001(3) 0.002(3) 0.009(3)
C7 0.095(7) 0.086(6) 0.047(5) 0.026(5) 0.003(5) 0.042(5)
C8 0.032(3) 0.034(3) 0.031(3) -0.002(3) 0.001(3) 0.004(2)
C9 0.027(3) 0.050(4) 0.027(3) 0.000(3) 0.002(3) 0.007(3)
C10 0.038(3) 0.040(3) 0.037(4) 0.000(3) -0.004(3) 0.007(3)
C11 0.026(3) 0.048(4) 0.032(4) 0.003(3) 0.005(3) 0.002(3)
C12 0.030(3) 0.067(5) 0.035(4) 0.006(4) -0.001(3) 0.011(3)
C13 0.031(3) 0.091(6) 0.032(4) 0.003(4) -0.001(3) 0.011(3)
C14 0.038(4) 0.082(6) 0.041(4) -0.007(4) -0.007(3) -0.007(4)
C15 0.035(4) 0.065(5) 0.041(4) -0.007(4) -0.003(3) -0.005(3)
C16 0.031(3) 0.041(3) 0.033(3) -0.002(3) 0.003(3) -0.001(3)
C17 0.032(3) 0.038(3) 0.036(3) 0.003(3) 0.003(3) -0.003(3)
O100 0.32(3) 0.063(9) 1.4(2) 0.13(4) 0.51(7) 0.06(2)

loop_
_atom_type_symbol
_atom_type_description
_atom_type_scat_dispersion_real
_atom_type_scat_dispersion_imag
_atom_type_scat_source
C C 0.0033 0.0016 'International Tables Vol C Tables 4.2.6.8 and 6.1.1.4'
H H 0.0000 0.0000 'International Tables Vol C Tables 4.2.6.8 and 6.1.1.4'
N N 0.0061 0.0033 'International Tables Vol C Tables 4.2.6.8 and 6.1.1.4'
O O 0.0106 0.0060 'International Tables Vol C Tables 4.2.6.8 and 6.1.1.4'

loop_
_geom_angle_atom_site_label_1
_geom_angle_atom_site_label_2
_geom_angle_atom_site_label_3
_geom_angle
C1 O1 H1 109.5
C2 O2 C7 115.9(7)
C8 N1 C9 121.0(5)
C10 N2 C11 117.4(5)
O1 C1 C6 122.6(6)
O1 C1 C2 119.8(6)
C6 C1 C2 117.6(7)
O2 C2 C3 126.0(7)
O2 C2 C1 112.6(7)
C3 C2 C1 121.4(7)
C4 C3 C2 119.7(6)
C4 C3 H3 120.1
C2 C3 H3 120.1
C3 C4 C5 120.9(7)
C3 C4 H4 119.6
C5 C4 H4 119.6
C4 C5 C6 120.8(6)
C4 C5 H5 119.6
C6 C5 H5 119.6
C5 C6 C1 119.6(6)
C5 C6 C8 119.6(6)
C1 C6 C8 120.8(6)
O2 C7 H7A 109.5
O2 C7 H7B 109.5
H7A C7 H7B 109.5
O2 C7 H7C 109.5
H7A C7 H7C 109.5
H7B C7 H7C 109.5
N1 C8 C6 121.4(6)
N1 C8 H8 119.3
C6 C8 H8 119.3
C17 C9 N1 118.1(6)
C17 C9 C10 117.4(6)
N1 C9 C10 124.5(6)
N2 C10 C9 124.6(6)
N2 C10 H10 117.7
C9 C10 H10 117.7
N2 C11 C16 122.7(6)
N2 C11 C12 117.2(6)
C16 C11 C12 120.0(6)
C13 C12 C11 118.9(7)
C13 C12 H12 120.5
C11 C12 H12 120.5
C14 C13 C12 121.1(7)
C14 C13 H13 119.5
C12 C13 H13 119.5
C13 C14 C15 121.8(8)
C13 C14 H14 119.1
C15 C14 H14 119.1
C14 C15 C16 118.8(7)
C14 C15 H15 120.6
C16 C15 H15 120.6
C11 C16 C15 119.3(6)
C11 C16 C17 117.8(6)
C15 C16 C17 122.9(6)
C9 C17 C16 120.1(6)
C9 C17 H17 119.9
C16 C17 H17 119.9

loop_
_geom_bond_atom_site_label_1
_geom_bond_atom_site_label_2
_geom_bond_distance
O1 C1 1.335(8)
O1 H1 0.8400
O2 C2 1.378(9)
O2 C7 1.447(10)
N1 C8 1.308(8)
N1 C9 1.411(7)
N2 C10 1.314(8)
N2 C11 1.374(8)
C1 C6 1.413(10)
C1 C2 1.420(10)
C2 C3 1.370(11)
C3 C4 1.369(10)
C3 H3 0.9500
C4 C5 1.376(10)
C4 H4 0.9500
C5 C6 1.384(9)
C5 H5 0.9500
C6 C8 1.441(9)
C7 H7A 0.9800
C7 H7B 0.9800
C7 H7C 0.9800
C8 H8 0.9500
C9 C17 1.362(9)
C9 C10 1.431(9)
C10 H10 0.9500
C11 C16 1.398(9)
C11 C12 1.414(9)
C12 C13 1.379(11)
C12 H12 0.9500
C13 C14 1.357(11)
C13 H13 0.9500
C14 C15 1.384(11)
C14 H14 0.9500
C15 C16 1.412(10)
C15 H15 0.9500
C16 C17 1.425(9)
C17 H17 0.9500

loop_
_geom_hbond_atom_site_label_D
_geom_hbond_atom_site_label_H
_geom_hbond_atom_site_label_A
_geom_hbond_distance_DH
_geom_hbond_distance_HA
_geom_hbond_distance_DA
_geom_hbond_angle_DHA
_geom_hbond_site_symmetry_A
_geom_hbond_publ_flag
C7 H7A O1 0.98 2.65 3.589(11) 159.8 1_554 yes
C7 H7B O2 0.98 2.61 3.468(11) 146.9 7_454 yes
C8 H8 N2 0.95 2.51 3.435(9) 163.8 6_554 yes
C10 H10 N2 0.95 2.66 3.608(9) 175.0 6_554 yes
C7 H7A O1 0.98 2.65 3.589(11) 159.8 1_554 yes
C7 H7B O2 0.98 2.61 3.468(11) 146.9 7_454 yes
C8 H8 N2 0.95 2.51 3.435(9) 163.8 6_554 yes
C10 H10 N2 0.95 2.66 3.608(9) 175.0 6_554 yes
